data_4330733
loop_
_publ_author_name
'Francisco J. Mu\~noz-Lara'
'Zulema Arc\'is-Castillo'
'M. Carmen Mu\~noz'
'J. Alberto Rodr\'iguez-Velamaz\'an'
'Ana B. Gaspar'
'Jos\'e A. Real'

_publ_section_title
;
 Heterobimetallic MOFs Containing Tetrathiocyanometallate Building Blocks:
 Pressure-Induced Spin Crossover in the Porous {FeII(pz)[PdII(SCN)4]} 3D
 Coordination Polymer
;
_journal_name_full 'Inorganic Chemistry'
_journal_page_first 11126
_journal_page_last 11132
_journal_paper_doi 10.1021/ic3016673
_journal_volume 51
_journal_year 2012
_chemical_formula_sum 'C8 H4 Fe N6 Pd S4'
_chemical_formula_weight 474.66
_chemical_name_systematic
;
 ?
;
_space_group_IT_number 83
_symmetry_cell_setting tetragonal
_symmetry_space_group_name_Hall '-P 4'
_symmetry_space_group_name_H-M 'P 4/m'
_atom_sites_solution_primary direct
_atom_sites_solution_secondary difmap
_audit_creation_method SHELXL-97
_cell_angle_alpha 90.00
_cell_angle_beta 90.00
_cell_angle_gamma 90.00
_cell_formula_units_Z 1
_cell_length_a 8.6730(11)
_cell_length_b 8.6730(11)
_cell_length_c 7.2010(7)
_cell_measurement_temperature 230(1)
_cell_volume 541.67(11)
_computing_cell_refinement 'HKL DENZO'
_computing_data_collection COLLECT
_computing_data_reduction 'HKL DENZO and SCALEPACK'
_computing_structure_refinement 'SHELXL-97 (Sheldrick, 2008)'
_computing_structure_solution SHELXS-97
_diffrn_ambient_temperature 230(1)
_diffrn_measured_fraction_theta_full 0.978
_diffrn_measured_fraction_theta_max 0.978
_diffrn_radiation_monochromator graphite
_diffrn_radiation_source 'fine-focus sealed tube'
_diffrn_radiation_type MoK\a
_diffrn_radiation_wavelength 0.71073
_diffrn_reflns_av_R_equivalents 0.0559
_diffrn_reflns_av_sigmaI/netI 0.0606
_diffrn_reflns_limit_h_max 11
_diffrn_reflns_limit_h_min -11
_diffrn_reflns_limit_k_max 11
_diffrn_reflns_limit_k_min -11
_diffrn_reflns_limit_l_max 9
_diffrn_reflns_limit_l_min -7
_diffrn_reflns_number 1190
_diffrn_reflns_theta_full 27.41
_diffrn_reflns_theta_max 27.41
_diffrn_reflns_theta_min 4.70
_exptl_absorpt_coefficient_mu 1.881
_exptl_absorpt_correction_T_max 0.974
_exptl_absorpt_correction_T_min 0.724
_exptl_absorpt_correction_type empirical
_exptl_absorpt_process_details 'empirical absorption correction:XABS2'
_exptl_crystal_colour black
_exptl_crystal_density_diffrn 1.455
_exptl_crystal_description prismatic
_exptl_crystal_F_000 230
_exptl_crystal_size_max 0.08
_exptl_crystal_size_mid 0.08
_exptl_crystal_size_min 0.04
_refine_diff_density_max 0.913
_refine_diff_density_min -0.568
_refine_diff_density_rms 0.136
_refine_ls_extinction_expression Fc^*^=kFc[1+0.001xFc^2^\l^3^/sin(2\q)]^-1/4^
_refine_ls_extinction_method none
_refine_ls_goodness_of_fit_ref 1.011
_refine_ls_matrix_type full
_refine_ls_number_parameters 37
_refine_ls_number_reflns 661
_refine_ls_number_restraints 0
_refine_ls_restrained_S_all 1.011
_refine_ls_R_factor_all 0.0823
_refine_ls_R_factor_gt 0.0479
_refine_ls_shift/su_max 0.000
_refine_ls_shift/su_mean 0.000
_refine_ls_structure_factor_coef Fsqd
_refine_ls_weighting_details 'calc w=1/[\s^2^(Fo^2^)+(0.0636P)^2^+1.5874P] where P=(Fo^2^+2Fc^2^)/3'
_refine_ls_weighting_scheme calc
_refine_ls_wR_factor_gt 0.1143
_refine_ls_wR_factor_ref 0.1333
_reflns_number_gt 471
_reflns_number_total 661
_reflns_threshold_expression >2sigma(I)
_cod_data_source_file ic3016673_si_002.cif
_cod_data_source_block ja573
_cod_database_code 4330733

loop_
_symmetry_equiv_pos_as_xyz
'x, y, z'
'-x, -y, z'
'-y, x, z'
'y, -x, z'
'-x, -y, -z'
'x, y, -z'
'y, -x, -z'
'-y, x, -z'

loop_
_atom_site_label
_atom_site_type_symbol
_atom_site_fract_x
_atom_site_fract_y
_atom_site_fract_z
_atom_site_U_iso_or_equiv
_atom_site_adp_type
_atom_site_occupancy
_atom_site_symmetry_multiplicity
_atom_site_calc_flag
_atom_site_refinement_flags
Fe Fe 0.5000 0.5000 0.0000 0.0276(6) Uani 1 8 d S
Pd Pd 0.0000 0.0000 0.0000 0.0308(5) Uani 1 8 d S
S S 0.2680(2) -0.0181(2) 0.0000 0.0467(7) Uani 1 2 d S
N1 N 0.5000 0.5000 0.3086(15) 0.039(2) Uani 1 4 d S
N2 N 0.3937(7) 0.2805(7) 0.0000 0.0392(17) Uani 1 2 d S
C1 C 0.4561(15) 0.6240(12) 0.4022(17) 0.043(3) Uani 0.50 1 d P
C2 C 0.3387(8) 0.1591(9) 0.0000 0.0362(19) Uani 1 2 d S

loop_
_atom_site_aniso_label
_atom_site_aniso_U_11
_atom_site_aniso_U_22
_atom_site_aniso_U_33
_atom_site_aniso_U_23
_atom_site_aniso_U_13
_atom_site_aniso_U_12
Fe 0.0215(7) 0.0215(7) 0.0398(14) 0.000 0.000 0.000
Pd 0.0223(5) 0.0223(5) 0.0479(9) 0.000 0.000 0.000
S 0.0239(10) 0.0251(10) 0.0910(19) 0.000 0.000 -0.0011(7)
N1 0.032(3) 0.032(3) 0.052(6) 0.000 0.000 0.000
N2 0.026(3) 0.025(3) 0.066(5) 0.000 0.000 -0.004(2)
C1 0.057(7) 0.040(6) 0.032(6) -0.013(5) -0.001(6) 0.013(5)
C2 0.023(4) 0.034(4) 0.051(5) 0.000 0.000 0.000(3)

loop_
_atom_type_symbol
_atom_type_description
_atom_type_scat_dispersion_real
_atom_type_scat_dispersion_imag
_atom_type_scat_source
C C 0.0033 0.0016 'International Tables Vol C Tables 4.2.6.8 and 6.1.1.4'
H H 0.0000 0.0000 'International Tables Vol C Tables 4.2.6.8 and 6.1.1.4'
N N 0.0061 0.0033 'International Tables Vol C Tables 4.2.6.8 and 6.1.1.4'
S S 0.1246 0.1234 'International Tables Vol C Tables 4.2.6.8 and 6.1.1.4'
Pd Pd -0.9988 1.0072 'International Tables Vol C Tables 4.2.6.8 and 6.1.1.4'
Fe Fe 0.3463 0.8444 'International Tables Vol C Tables 4.2.6.8 and 6.1.1.4'

loop_
_geom_angle_atom_site_label_1
_geom_angle_atom_site_label_2
_geom_angle_atom_site_label_3
_geom_angle
_geom_angle_site_symmetry_1
_geom_angle_site_symmetry_3
N2 Fe N2 180.0 5_665 .
N2 Fe N2 90.0 5_665 3_655
N2 Fe N2 90.0 . 3_655
N2 Fe N2 90.0 5_665 7_565
N2 Fe N2 90.0 . 7_565
N2 Fe N2 180.00(14) 3_655 7_565
N2 Fe N1 90.0 5_665 .
N2 Fe N1 90.0 . .
N2 Fe N1 90.000(1) 3_655 .
N2 Fe N1 90.000(1) 7_565 .
N2 Fe N1 90.0 5_665 5_665
N2 Fe N1 90.0 . 5_665
N2 Fe N1 90.000(1) 3_655 5_665
N2 Fe N1 90.000(1) 7_565 5_665
N1 Fe N1 180.0 . 5_665
S Pd S 180.0 7 3
S Pd S 90.0 7 .
S Pd S 90.0 3 .
S Pd S 90.0 7 5
S Pd S 90.0 3 5
S Pd S 180.0 . 5
C2 S Pd 107.9(3) . .
C1 N1 C1 75.0(6) 4_565 .
C1 N1 C1 118.8(13) 4_565 3_655
C1 N1 C1 75.0(6) . 3_655
C1 N1 C1 75.0(6) 4_565 2_665
C1 N1 C1 118.8(13) . 2_665
C1 N1 C1 75.0(6) 3_655 2_665
C1 N1 Fe 120.6(7) 4_565 .
C1 N1 Fe 120.6(7) . .
C1 N1 Fe 120.6(7) 3_655 .
C1 N1 Fe 120.6(7) 2_665 .
C2 N2 Fe 178.5(6) . .
N1 C1 C1 120.6(7) . 6_556
N1 C1 C1 52.5(3) . 3_655
C1 C1 C1 90.000(3) 6_556 3_655
N1 C1 C1 52.5(3) . 4_565
C1 C1 C1 90.0 6_556 4_565
C1 C1 C1 90.000(2) 3_655 4_565
N2 C2 S 177.4(7) . .

loop_
_geom_bond_atom_site_label_1
_geom_bond_atom_site_label_2
_geom_bond_distance
_geom_bond_site_symmetry_2
Fe N2 2.115(6) 5_665
Fe N2 2.115(6) .
Fe N2 2.115(6) 3_655
Fe N2 2.115(6) 7_565
Fe N1 2.222(11) .
Fe N1 2.222(11) 5_665
Pd S 2.330(2) 7
Pd S 2.330(2) 3
Pd S 2.330(2) .
Pd S 2.330(2) 5
S C2 1.655(8) .
N1 C1 1.325(11) 4_565
N1 C1 1.325(11) .
N1 C1 1.325(11) 3_655
N1 C1 1.325(11) 2_665
N2 C2 1.156(9) .
C1 C1 1.41(2) 6_556
C1 C1 1.614(15) 3_655
C1 C1 1.614(15) 4_565
